data_1532204
loop_
_publ_author_name
'Tanaka, K.'
'Nawata, K.'
'Koiwa, M.'
'Inui, H.'
'Yamaguchi, M.'

_publ_section_title
;
 Refinement of crystallographic parameters in refractory metal disilicides
;
_journal_name_full 'Materials Research Society Symposia Proceedings'
_journal_page_first N4.3.1
_journal_page_last N4.3.5
_journal_volume 646
_journal_year 2001
_chemical_formula_sum 'Nb Si2'
_space_group_IT_number 180
_symmetry_space_group_name_Hall 'P 62 2 (0 0 4)'
_symmetry_space_group_name_H-M 'P 62 2 2'
_cell_angle_alpha 90
_cell_angle_beta 90
_cell_angle_gamma 120
_cell_formula_units_Z 3
_cell_length_a 4.7974
_cell_length_b 4.7974
_cell_length_c 6.5923
_cell_volume 131.395
_citation_journal_id_ASTM MRSPDH
_cod_data_source_file Tanaka_MRSPDH_2001_1194.cif
_cod_data_source_block Nb1Si2
_cod_original_cell_volume 131.3952
_cod_original_sg_symbol_Hall 'P 62 2 (x,y,z+1/3)'
_cod_original_formula_sum 'Nb1 Si2'
_cod_database_code 1532204

loop_
_symmetry_equiv_pos_as_xyz
x,y,z
x-y,x,z+1/3
-y,x-y,z+2/3
-x,-y,z
-x+y,-x,z+1/3
y,-x+y,z+2/3
-y,-x,-z+2/3
x-y,-y,-z
x,x-y,-z+1/3
y,x,-z+2/3
-x+y,y,-z
-x,-x+y,-z+1/3

loop_
_atom_site_label
_atom_site_type_symbol
_atom_site_fract_x
_atom_site_fract_y
_atom_site_fract_z
_atom_site_occupancy
_atom_site_U_iso_or_equiv
Nb1 Nb 0.5 0 0.5 1 0.0
Si1 Si 0.15926 0.31852 0.5 1 0.0
